data_7236399
loop_
_publ_author_name
'Kommu, Nagarjuna'
'Balaraju, M.'
'Ghule, Vikas D.'
'Sahoo, Akhila K.'

_publ_section_title
;
 Synthetic manifestation of nitro substituted tetrazole-N-(hetero)aryl
 derivatives and energetic studies
;
_journal_issue 16
_journal_name_full 'Journal of Materials Chemistry A'
_journal_page_first 7366
_journal_paper_doi 10.1039/C6TA10621H
_journal_volume 5
_journal_year 2017
_chemical_formula_sum 'C8 H6 N6 O5'
_chemical_formula_weight 266.19
_space_group_IT_number 2
_space_group_name_Hall '-P 1'
_space_group_name_H-M_alt 'P -1'
_symmetry_cell_setting triclinic
_symmetry_space_group_name_Hall '-P 1'
_symmetry_space_group_name_H-M 'P -1'
_atom_sites_solution_hydrogens geom
_atom_sites_solution_primary direct
_atom_sites_solution_secondary difmap
_audit_creation_method SHELXL-97
_audit_update_record
;
2016-11-07 deposited with the CCDC.
2017-03-16 downloaded from the CCDC.
;
_cell_angle_alpha 84.165(8)
_cell_angle_beta 73.123(10)
_cell_angle_gamma 66.337(9)
_cell_formula_units_Z 2
_cell_length_a 7.1410(7)
_cell_length_b 8.3150(7)
_cell_length_c 10.2670(12)
_cell_measurement_reflns_used 1796
_cell_measurement_temperature 293(2)
_cell_measurement_theta_max 26.3137
_cell_measurement_theta_min 3.2319
_cell_volume 534.25(10)
_computing_cell_refinement 'CrysAlis RED (Oxford Diffraction, 2006)'
_computing_data_collection 'CrysAlis CCD (Oxford Diffraction, 2006)'
_computing_data_reduction 'CrysAlis RED (Oxford Diffraction, 2006)'
_computing_molecular_graphics 'Mercury v. 1.3 (CCDC)'
_computing_publication_material 'SHELXL-97 (Sheldrick, 1997)'
_computing_structure_refinement 'SHELXL-97 (Sheldrick, 1997)'
_computing_structure_solution 'SHELXS-97 (Sheldrick, 1990)'
_diffrn_ambient_temperature 293(2)
_diffrn_measured_fraction_theta_full 0.998
_diffrn_measured_fraction_theta_max 0.998
_diffrn_measurement_device_type 'Xcalibur, Eos, Gemini'
_diffrn_measurement_method 'phi and omega scans'
_diffrn_radiation_monochromator graphite
_diffrn_radiation_source 'fine-focus sealed tube'
_diffrn_radiation_type MoK\a
_diffrn_radiation_wavelength 0.71073
_diffrn_reflns_av_R_equivalents 0.0197
_diffrn_reflns_av_sigmaI/netI 0.0271
_diffrn_reflns_limit_h_max 8
_diffrn_reflns_limit_h_min -6
_diffrn_reflns_limit_k_max 10
_diffrn_reflns_limit_k_min -10
_diffrn_reflns_limit_l_max 12
_diffrn_reflns_limit_l_min -12
_diffrn_reflns_number 3590
_diffrn_reflns_theta_full 26.37
_diffrn_reflns_theta_max 26.37
_diffrn_reflns_theta_min 3.24
_exptl_absorpt_coefficient_mu 0.141
_exptl_absorpt_correction_T_max 1.0000
_exptl_absorpt_correction_T_min 0.73167
_exptl_absorpt_correction_type multi-scan
_exptl_absorpt_process_details '(REQAB; Rigaku, 1998)'
_exptl_crystal_colour yellow
_exptl_crystal_density_diffrn 1.655
_exptl_crystal_density_method 'not measured'
_exptl_crystal_description plate
_exptl_crystal_F_000 272
_exptl_crystal_size_max 0.2
_exptl_crystal_size_mid 0.1
_exptl_crystal_size_min 0.08
_refine_diff_density_max 0.304
_refine_diff_density_min -0.425
_refine_diff_density_rms 0.112
_refine_ls_extinction_method none
_refine_ls_goodness_of_fit_ref 0.934
_refine_ls_hydrogen_treatment mixed
_refine_ls_matrix_type full
_refine_ls_number_parameters 173
_refine_ls_number_reflns 2191
_refine_ls_number_restraints 0
_refine_ls_restrained_S_all 0.934
_refine_ls_R_factor_all 0.0540
_refine_ls_R_factor_gt 0.0469
_refine_ls_shift/su_max 0.01
_refine_ls_shift/su_mean 0.008
_refine_ls_structure_factor_coef Fsqd
_refine_ls_weighting_details 'calc w=1/[\s^2^(Fo^2^)+(0.0896P)^2^+0.0938P] where P=(Fo^2^+2Fc^2^)/3'
_refine_ls_weighting_scheme calc
_refine_ls_wR_factor_gt 0.1205
_refine_ls_wR_factor_ref 0.1297
_reflns_number_gt 1845
_reflns_number_total 2191
_reflns_threshold_expression >2sigma(I)
_cod_data_source_file c6ta10621h2.cif
_cod_data_source_block kommu
_cod_depositor_comments
;
The following automatic conversions were performed:

data item '_symmetry_cell_setting' value 'Triclinic' was changed to
'triclinic' in accordance with the
/home/saulius/struct/COD-crude-data/automatic-downloads/DataCite-retrospective/RSC/depositions/lib/dictionaries/cif_core.dic
dictionary named 'cif_core.dic' version 2.4.2 last updated on
2011-04-26.

Automatic conversion script
Id: cif_fix_values 6909 2019-04-08 15:41:33Z antanas 
;
_cod_original_cell_volume 534.25(9)
_cod_database_code 7236399

loop_
_symmetry_equiv_pos_as_xyz
'x, y, z'
'-x, -y, -z'

loop_
_atom_site_label
_atom_site_type_symbol
_atom_site_fract_x
_atom_site_fract_y
_atom_site_fract_z
_atom_site_U_iso_or_equiv
_atom_site_adp_type
_atom_site_occupancy
_atom_site_symmetry_multiplicity
_atom_site_calc_flag
_atom_site_refinement_flags
O1 O 0.10972(16) 0.12637(13) 0.92101(10) 0.0396(3) Uani 1 1 d .
N2 N 0.0340(2) 0.33650(15) 0.69797(13) 0.0377(3) Uani 1 1 d .
C2 C 0.1931(2) 0.07595(19) 0.55637(15) 0.0374(3) Uani 1 1 d .
H2 H 0.1700 0.1452 0.4810 0.045 Uiso 1 1 calc R
C11 C 0.2695(2) -0.13225(18) 0.77871(15) 0.0340(3) Uani 1 1 d .
C4 C 0.1757(2) 0.05000(17) 0.79782(14) 0.0321(3) Uani 1 1 d .
C12 C 0.1372(2) 0.15035(17) 0.68360(15) 0.0339(3) Uani 1 1 d .
C13 C 0.3218(2) -0.21195(19) 0.65409(15) 0.0372(3) Uani 1 1 d .
H6 H 0.3801 -0.3336 0.6441 0.045 Uiso 1 1 calc R
O2 O 0.3601(2) -0.19908(16) 0.98200(12) 0.0539(3) Uani 1 1 d .
N8 N 0.3150(2) -0.24932(16) 0.89278(13) 0.0403(3) Uani 1 1 d .
N5 N 0.3344(2) -0.18543(19) 0.41238(14) 0.0475(4) Uani 1 1 d .
O3 O 0.3066(2) -0.39208(14) 0.89015(13) 0.0590(4) Uani 1 1 d .
C1 C 0.2843(2) -0.10468(19) 0.54556(15) 0.0369(3) Uani 1 1 d .
O4 O 0.3838(3) -0.34192(18) 0.40651(15) 0.0725(5) Uani 1 1 d .
N9 N -0.1919(3) 0.60188(17) 0.74706(15) 0.0545(4) Uani 1 1 d .
N4 N -0.0113(3) 0.59972(18) 0.65472(18) 0.0613(4) Uani 1 1 d .
C14 C -0.1590(3) 0.4370(2) 0.77217(17) 0.0463(4) Uani 1 1 d .
H14 H -0.2551 0.3963 0.8323 0.056 Uiso 1 1 calc R
N7 N 0.1257(3) 0.44202(18) 0.62302(17) 0.0574(4) Uani 1 1 d .
O5 O 0.3168(3) -0.0897(2) 0.31581(14) 0.0848(5) Uani 1 1 d .
C8 C 0.2386(3) 0.2061(3) 0.9498(2) 0.0647(5) Uani 1 1 d .
H8A H 0.2166 0.3152 0.9028 0.097 Uiso 1 1 calc R
H8B H 0.3857 0.1287 0.9199 0.097 Uiso 1 1 calc R
H8C H 0.1997 0.2276 1.0460 0.097 Uiso 1 1 calc R

loop_
_atom_site_aniso_label
_atom_site_aniso_U_11
_atom_site_aniso_U_22
_atom_site_aniso_U_33
_atom_site_aniso_U_23
_atom_site_aniso_U_13
_atom_site_aniso_U_12
O1 0.0403(6) 0.0394(6) 0.0383(6) -0.0098(4) -0.0086(4) -0.0136(5)
N2 0.0425(7) 0.0286(6) 0.0414(7) -0.0002(5) -0.0130(5) -0.0119(5)
C2 0.0368(7) 0.0377(8) 0.0372(8) 0.0001(6) -0.0102(6) -0.0138(6)
C11 0.0289(6) 0.0306(7) 0.0392(7) -0.0009(5) -0.0096(5) -0.0080(5)
C4 0.0272(6) 0.0315(7) 0.0370(7) -0.0053(5) -0.0075(5) -0.0104(5)
C12 0.0321(7) 0.0271(7) 0.0414(8) -0.0029(5) -0.0100(6) -0.0099(5)
C13 0.0317(7) 0.0300(7) 0.0461(8) -0.0072(6) -0.0090(6) -0.0074(6)
O2 0.0572(7) 0.0574(7) 0.0515(7) 0.0062(5) -0.0274(6) -0.0193(6)
N8 0.0359(6) 0.0340(7) 0.0428(7) 0.0005(5) -0.0088(5) -0.0068(5)
N5 0.0414(7) 0.0524(8) 0.0423(8) -0.0145(6) -0.0070(6) -0.0112(6)
O3 0.0793(9) 0.0315(6) 0.0594(8) 0.0047(5) -0.0164(7) -0.0176(6)
C1 0.0321(7) 0.0391(8) 0.0373(8) -0.0094(6) -0.0058(6) -0.0120(6)
O4 0.0903(11) 0.0512(8) 0.0677(9) -0.0275(7) -0.0240(8) -0.0110(7)
N9 0.0680(10) 0.0317(7) 0.0538(8) -0.0022(6) -0.0215(7) -0.0055(7)
N4 0.0820(12) 0.0338(7) 0.0742(11) 0.0040(7) -0.0292(9) -0.0242(7)
C14 0.0478(9) 0.0343(8) 0.0447(8) -0.0006(6) -0.0100(7) -0.0054(7)
N7 0.0619(10) 0.0385(7) 0.0739(11) 0.0046(7) -0.0124(8) -0.0267(7)
O5 0.1248(15) 0.0772(10) 0.0385(7) -0.0075(7) -0.0149(8) -0.0287(10)
C8 0.0705(12) 0.0790(13) 0.0625(11) -0.0190(10) -0.0200(10) -0.0411(11)

loop_
_atom_type_symbol
_atom_type_description
_atom_type_scat_dispersion_real
_atom_type_scat_dispersion_imag
_atom_type_scat_source
C C 0.0033 0.0016 'International Tables Vol C Tables 4.2.6.8 and 6.1.1.4'
H H 0.0000 0.0000 'International Tables Vol C Tables 4.2.6.8 and 6.1.1.4'
N N 0.0061 0.0033 'International Tables Vol C Tables 4.2.6.8 and 6.1.1.4'
O O 0.0106 0.0060 'International Tables Vol C Tables 4.2.6.8 and 6.1.1.4'

loop_
_geom_angle_atom_site_label_1
_geom_angle_atom_site_label_2
_geom_angle_atom_site_label_3
_geom_angle
C4 O1 C8 116.91(12)
C14 N2 N7 108.35(13)
C14 N2 C12 130.37(13)
N7 N2 C12 121.13(12)
C1 C2 C12 117.45(14)
C13 C11 C4 122.57(14)
C13 C11 N8 116.62(12)
C4 C11 N8 120.80(13)
O1 C4 C11 122.34(13)
O1 C4 C12 120.82(12)
C11 C4 C12 116.64(12)
C2 C12 C4 122.55(13)
C2 C12 N2 118.24(13)
C4 C12 N2 119.20(12)
C1 C13 C11 117.50(13)
O2 N8 O3 124.39(14)
O2 N8 C11 118.62(12)
O3 N8 C11 116.99(13)
O4 N5 O5 123.93(15)
O4 N5 C1 118.25(15)
O5 N5 C1 117.77(14)
C13 C1 C2 123.23(13)
C13 C1 N5 118.78(13)
C2 C1 N5 117.93(14)
C14 N9 N4 105.22(14)
N7 N4 N9 111.67(14)
N9 C14 N2 109.17(16)
N4 N7 N2 105.59(14)

loop_
_geom_bond_atom_site_label_1
_geom_bond_atom_site_label_2
_geom_bond_distance
O1 C4 1.3424(17)
O1 C8 1.436(2)
N2 C14 1.332(2)
N2 N7 1.3497(19)
N2 C12 1.4242(17)
C2 C1 1.378(2)
C2 C12 1.383(2)
C11 C13 1.383(2)
C11 C4 1.3975(19)
C11 N8 1.4698(19)
C4 C12 1.397(2)
C13 C1 1.374(2)
O2 N8 1.2142(17)
N8 O3 1.2159(17)
N5 O4 1.2068(19)
N5 O5 1.210(2)
N5 C1 1.4692(19)
N9 C14 1.306(2)
N9 N4 1.355(2)
N4 N7 1.286(2)
